data_7114134
loop_
_publ_author_name
'Jin, Xianglin'
'Xie, Xiangjin'
'Tang, Kaluo'

_publ_section_title
;
 Syntheses and X-ray crystal structures of dumbbell-shaped bis-fullerene
 tungsten and molybdenum complexes
;
_journal_issue 7
_journal_name_full 'Chemical Communications'
_journal_page_first 750
_journal_paper_doi 10.1039/b200793b
_journal_year 2002
_chemical_formula_sum 'C150 H36 N2 O6 S6 W'
_chemical_formula_weight 2338.02
_chemical_name_systematic
; 
? 
;
_space_group_IT_number 14
_symmetry_cell_setting monoclinic
_symmetry_space_group_name_Hall '-P 2yab'
_symmetry_space_group_name_H-M 'P 1 21/a 1'
_atom_sites_solution_hydrogens 'hydrogen atoms are generated by HFIX instructions'
_atom_sites_solution_primary direct
_atom_sites_solution_secondary difmap
_audit_creation_method SHELXL-97
_cell_angle_alpha 90.00
_cell_angle_beta 112.48(3)
_cell_angle_gamma 90.00
_cell_formula_units_Z 4
_cell_length_a 18.402(4)
_cell_length_b 24.291(5)
_cell_length_c 21.414(4)
_cell_measurement_reflns_used 53881
_cell_measurement_temperature 123(2)
_cell_measurement_theta_max 27.48
_cell_measurement_theta_min 2.12
_cell_volume 8845(4)
_computing_cell_refinement
;Molecular Structure Corporation (1994)
MSC/AFC Diffractometer Control Software
MSC, 3200 Research Forest Drive, The
Woodlands, TX 77381 USA.
;
_computing_data_collection
;Molecular Structure Corporation (1994)
MSC/AFC Diffractometer Control Software
MSC, 3200 Research Forest Drive, The
Woodlands, TX 77381, USA.
;
_computing_data_reduction
;Sheldrick, G. M. (1997) SHELXS97, Program
for the Solution of Crystal Structure,
University of Gottingen, Germany.
;
_computing_molecular_graphics
;Interactive Molecular Graphics XP, Virsion
4.2 for MSDOS (1990), Siemens Analytical
X-ray Instruments Inc., Madison, Wisconsin,
USA.
;
_computing_publication_material
;Sheldrick, G. M. (1997) SHELXL97, Program
for the refinement of Crystal Structure,
University of Gottingen, Germany.
;
_computing_structure_refinement
;Sheldrick, G. M. (1997) SHELXL97, Program
for the Refinement of Crystal Structure,
University of Gottingen, Germany.
;
_computing_structure_solution
;Sheldrick, G. M. (1997) SHELXS97, Program
for the Solution of Crystal Structure,
University of Gottingen, Germany.
;
_diffrn_ambient_temperature 123(2)
_diffrn_detector_area_resol_mean '100x100 microns'
_diffrn_measured_fraction_theta_full 0.971
_diffrn_measured_fraction_theta_max 0.971
_diffrn_measurement_device_type 'Rigaku RAXIS RAPID IP'
_diffrn_measurement_method Oscillation
_diffrn_radiation_monochromator Graphite
_diffrn_radiation_source 'fine-focus sealed tube'
_diffrn_radiation_type MoK\a
_diffrn_radiation_wavelength 0.71073
_diffrn_reflns_av_R_equivalents 0.1276
_diffrn_reflns_av_sigmaI/netI 0.5399
_diffrn_reflns_limit_h_max 21
_diffrn_reflns_limit_h_min -21
_diffrn_reflns_limit_k_max 28
_diffrn_reflns_limit_k_min -28
_diffrn_reflns_limit_l_max 23
_diffrn_reflns_limit_l_min -25
_diffrn_reflns_number 53881
_diffrn_reflns_theta_full 25.00
_diffrn_reflns_theta_max 25.00
_diffrn_reflns_theta_min 2.12
_exptl_absorpt_coefficient_mu 1.527
_exptl_absorpt_correction_T_max 0.9265
_exptl_absorpt_correction_T_min 0.5927
_exptl_absorpt_correction_type empirical
_exptl_crystal_colour 'Dark green'
_exptl_crystal_density_diffrn 1.756
_exptl_crystal_density_method 'not measured'
_exptl_crystal_description Block
_exptl_crystal_F_000 4672
_exptl_crystal_size_max 0.30
_exptl_crystal_size_mid 0.20
_exptl_crystal_size_min 0.05
_refine_diff_density_max 1.763
_refine_diff_density_min -0.738
_refine_diff_density_rms 0.142
_refine_ls_extinction_method None
_refine_ls_goodness_of_fit_ref 0.761
_refine_ls_hydrogen_treatment
;hydrogen coordinates ride on the coordinates
of the previous atom, the isotropic U values
are 1.2 OR 1.5 time over the U values of the
previous atom.
;
_refine_ls_matrix_type full
_refine_ls_number_parameters 731
_refine_ls_number_reflns 15139
_refine_ls_number_restraints 15
_refine_ls_restrained_S_all 0.762
_refine_ls_R_factor_all 0.2629
_refine_ls_R_factor_gt 0.0850
_refine_ls_shift/su_max 0.001
_refine_ls_shift/su_mean 0.000
_refine_ls_structure_factor_coef Fsqd
_refine_ls_weighting_details 'calc w==1/[\s^2^(Fo^2^)+(0.0346P)^2^+0.0000P] where P==(Fo^2^+2Fc^2^)/3'
_refine_ls_weighting_scheme calc
_refine_ls_wR_factor_gt 0.1443
_refine_ls_wR_factor_ref 0.1877
_reflns_number_gt 4121
_reflns_number_total 15139
_reflns_threshold_expression >2sigma(I)
_cod_data_source_file b200793b.txt
_cod_data_source_block x7
_cod_depositor_comments
;
The following automatic conversions were performed:

'_symmetry_cell_setting' value 'Monoclinic' changed to 'monoclinic'
according to
/usr/data/users/saulius/automatic-downloads/retrospective/RSC/lib/dictionaries/cif_core.dic
dictionary named 'cif_core.dic' version 2.4.2 from
2011-04-26.

'_exptl_absorpt_correction_type' value 'Empirical'
changed to 'empirical' according to
/usr/data/users/saulius/automatic-downloads/retrospective/RSC/lib/dictionaries/cif_core.dic
dictionary named 'cif_core.dic' version 2.4.2 from 2011-04-26.

Automatic conversion script
Id: cif_fix_values 2281 2013-09-26 08:29:07Z andrius 
;
_cod_original_cell_volume 8845(3)
_cod_original_sg_symbol_H-M P21/a
_cod_database_code 7114134

loop_
_symmetry_equiv_pos_as_xyz
'x, y, z'
'-x+1/2, y+1/2, -z'
'-x, -y, -z'
'x-1/2, -y-1/2, z'

loop_
_atom_site_label
_atom_site_type_symbol
_atom_site_fract_x
_atom_site_fract_y
_atom_site_fract_z
_atom_site_U_iso_or_equiv
_atom_site_adp_type
_atom_site_occupancy
_atom_site_symmetry_multiplicity
_atom_site_calc_flag
_atom_site_refinement_flags
W1 W 0.51170(4) 0.17612(3) 0.37821(4) 0.03051(19) Uani 1 1 d .
S1 S 0.1514(3) 0.1198(2) 0.5045(3) 0.0804(18) Uani 1 1 d .
S2 S 0.2450(3) 0.0313(2) 0.4638(3) 0.0699(16) Uani 1 1 d .
S3 S 0.3304(5) 0.3903(4) 0.5274(4) 0.145(3) Uani 1 1 d .
S4 S 0.4776(6) 0.4643(5) 0.5625(6) 0.207(5) Uani 1 1 d .
S5 S 0.7497(6) 0.0769(4) -0.0163(4) 0.147(3) Uani 1 1 d .
S6 S 0.8183(6) 0.0496(5) 0.1331(6) 0.207(5) Uani 1 1 d .
O11 O 0.1070(6) 0.1480(4) 0.3314(5) 0.044(3) Uani 1 1 d .
O12 O 0.1196(7) 0.0697(5) 0.2821(7) 0.071(4) Uani 1 1 d .
O21 O 0.2433(7) 0.3931(5) 0.3587(7) 0.082(5) Uani 1 1 d .
O22 O 0.3517(7) 0.4435(5) 0.3774(6) 0.067(4) Uani 1 1 d .
O31 O 0.5966(6) 0.0628(4) 0.3942(5) 0.036(3) Uani 1 1 d .
O32 O 0.6779(6) 0.2266(4) 0.4131(5) 0.048(3) Uani 1 1 d .
N11 N 0.3847(7) 0.1520(5) 0.3463(6) 0.033(3) Uani 1 1 d .
N12 N 0.4440(7) 0.2526(5) 0.3725(6) 0.032(3) Uani 1 1 d .
C11 C 0.3576(9) 0.0997(7) 0.3355(7) 0.038(4) Uiso 1 1 d .
H11 H 0.3927 0.0712 0.3393 0.045 Uiso 1 1 calc R
C12 C 0.2786(9) 0.0874(7) 0.3190(8) 0.040(4) Uiso 1 1 d .
H12 H 0.2593 0.0519 0.3068 0.048 Uiso 1 1 calc R
C13 C 0.2313(9) 0.1288(6) 0.3216(7) 0.037(4) Uiso 1 1 d .
C14 C 0.2577(8) 0.1844(6) 0.3371(6) 0.032(4) Uiso 1 1 d .
H14 H 0.2247 0.2123 0.3405 0.038 Uiso 1 1 calc R
C15 C 0.3353(9) 0.1942(6) 0.3468(7) 0.035(4) Uiso 1 1 d .
C16 C 0.1443(10) 0.1155(8) 0.3127(9) 0.047(5) Uiso 1 1 d .
C17 C 0.0434(12) 0.0523(8) 0.2794(10) 0.081(7) Uiso 1 1 d D
H17A H 0.0074 0.0831 0.2650 0.097 Uiso 1 1 calc R
H17B H 0.0480 0.0420 0.3245 0.097 Uiso 1 1 calc R
C18 C 0.009(2) 0.0048(13) 0.2328(19) 0.34(3) Uiso 1 1 d D
H18A H -0.0454 0.0002 0.2243 0.080 Uiso 1 1 d .
H18B H 0.0122 0.0136 0.1880 0.080 Uiso 1 1 d .
C19 C 0.054(3) -0.0478(11) 0.2556(18) 0.31(3) Uiso 1 1 d D
H19A H 0.0398 -0.0626 0.2945 0.080 Uiso 1 1 d .
H19B H 0.1102 -0.0413 0.2763 0.080 Uiso 1 1 d .
C20 C 0.028(3) -0.0893(16) 0.194(2) 0.38(3) Uiso 1 1 d D
H20A H -0.0274 -0.0952 0.1779 0.080 Uiso 1 1 d .
H20B H 0.0546 -0.1244 0.2096 0.080 Uiso 1 1 d .
H20C H 0.0433 -0.0745 0.1604 0.080 Uiso 1 1 d .
C21 C 0.3651(10) 0.2475(6) 0.3576(7) 0.032(4) Uiso 1 1 d .
C22 C 0.3248(10) 0.2960(6) 0.3573(7) 0.040(4) Uiso 1 1 d .
H22 H 0.2716 0.2935 0.3497 0.048 Uiso 1 1 calc R
C23 C 0.3586(10) 0.3475(7) 0.3675(8) 0.046(5) Uiso 1 1 d .
C24 C 0.4370(9) 0.3515(7) 0.3797(8) 0.044(5) Uiso 1 1 d .
H24 H 0.4616 0.3857 0.3865 0.053 Uiso 1 1 calc R
C25 C 0.4798(9) 0.3034(5) 0.3817(7) 0.027(4) Uiso 1 1 d .
H25 H 0.5329 0.3058 0.3893 0.033 Uiso 1 1 calc R
C26 C 0.3053(12) 0.3985(8) 0.3637(9) 0.052(5) Uiso 1 1 d .
C27 C 0.3081(11) 0.4920(8) 0.3842(9) 0.069(6) Uiso 1 1 d .
H27A H 0.2744 0.4817 0.4077 0.083 Uiso 1 1 calc R
H27B H 0.3451 0.5194 0.4113 0.083 Uiso 1 1 calc R
C28 C 0.2629(18) 0.5148(12) 0.3227(14) 0.154(12) Uiso 1 1 d D
H28A H 0.2302 0.5442 0.3287 0.080 Uiso 1 1 d .
H28B H 0.2274 0.4872 0.2936 0.080 Uiso 1 1 d .
C29 C 0.3079(15) 0.5382(12) 0.2848(15) 0.153(12) Uiso 1 1 d D
H29A H 0.3354 0.5092 0.2711 0.080 Uiso 1 1 d .
H29B H 0.3481 0.5637 0.3136 0.080 Uiso 1 1 d .
C30 C 0.249(2) 0.5701(16) 0.2207(17) 0.27(2) Uiso 1 1 d D
H30A H 0.1965 0.5584 0.2102 0.080 Uiso 1 1 d .
H30B H 0.2628 0.5623 0.1812 0.080 Uiso 1 1 d .
H30C H 0.2534 0.6092 0.2278 0.080 Uiso 1 1 d .
C31 C 0.5652(8) 0.1068(6) 0.3907(7) 0.021(4) Uiso 1 1 d .
C32 C 0.6141(10) 0.2079(7) 0.3963(8) 0.036(4) Uiso 1 1 d .
C46 C 0.143(5) 0.059(3) 0.145(3) 0.500 Uiso 1 1 d D
C47 C 0.149(5) 0.002(2) 0.120(3) 0.500 Uiso 1 1 d D
C48 C 0.104(5) 0.0022(17) 0.043(3) 0.500 Uiso 1 1 d D
C49 C 0.074(5) 0.062(2) 0.025(2) 0.500 Uiso 1 1 d D
C50 C 0.056(5) 0.074(3) -0.050(3) 0.500 Uiso 1 1 d D
C101 C 0.2744(8) 0.2205(5) 0.0915(7) 0.017(3) Uiso 1 1 d .
C102 C 0.2837(8) 0.1693(7) 0.1235(7) 0.031(4) Uiso 1 1 d .
C103 C 0.2833(10) 0.1126(7) 0.0902(9) 0.048(5) Uiso 1 1 d .
C104 C 0.2682(10) 0.1165(7) 0.0200(9) 0.050(5) Uiso 1 1 d .
C105 C 0.5060(9) 0.1451(7) 0.2744(8) 0.034(4) Uiso 1 1 d .
C106 C 0.4720(9) 0.1995(6) 0.2681(7) 0.034(4) Uiso 1 1 d .
C107 C 0.3891(9) 0.2084(6) 0.2220(7) 0.031(4) Uiso 1 1 d .
C108 C 0.3430(8) 0.1634(6) 0.1931(7) 0.027(4) Uiso 1 1 d .
C109 C 0.3771(9) 0.1085(6) 0.2001(8) 0.031(4) Uiso 1 1 d .
C110 C 0.3387(9) 0.0796(6) 0.1358(8) 0.032(4) Uiso 1 1 d .
C111 C 0.3811(9) 0.0446(6) 0.1127(8) 0.031(4) Uiso 1 1 d .
C112 C 0.3637(10) 0.0461(7) 0.0378(8) 0.042(5) Uiso 1 1 d .
C113 C 0.3094(10) 0.0810(7) -0.0050(8) 0.040(5) Uiso 1 1 d .
C114 C 0.4585(10) 0.1021(7) 0.2377(8) 0.038(4) Uiso 1 1 d .
C115 C 0.2948(9) 0.1653(6) -0.0633(7) 0.036(4) Uiso 1 1 d .
C116 C 0.2563(8) 0.1687(6) -0.0140(7) 0.031(4) Uiso 1 1 d .
C117 C 0.3299(9) 0.1126(7) -0.0577(8) 0.038(4) Uiso 1 1 d .
C118 C 0.3008(11) 0.2658(7) 0.0075(9) 0.053(5) Uiso 1 1 d .
C119 C 0.3408(12) 0.2952(7) 0.0718(9) 0.061(6) Uiso 1 1 d .
C120 C 0.3208(9) 0.2652(6) 0.1208(7) 0.025(4) Uiso 1 1 d .
C121 C 0.3785(10) 0.2589(7) 0.1853(8) 0.040(5) Uiso 1 1 d .
C122 C 0.5151(9) 0.2486(6) 0.2490(7) 0.030(4) Uiso 1 1 d .
C123 C 0.4565(10) 0.2854(7) 0.2044(8) 0.044(5) Uiso 1 1 d .
C124 C 0.4718(11) 0.3131(8) 0.1524(9) 0.055(5) Uiso 1 1 d .
C125 C 0.4089(10) 0.3173(8) 0.0834(9) 0.055(5) Uiso 1 1 d .
C126 C 0.4470(10) 0.3151(7) 0.0355(8) 0.047(5) Uiso 1 1 d .
C127 C 0.3372(10) 0.2615(7) -0.0405(8) 0.039(4) Uiso 1 1 d .
C128 C 0.5297(11) 0.3071(7) 0.0753(9) 0.057(6) Uiso 1 1 d .
C129 C 0.5770(11) 0.2705(7) 0.0513(9) 0.048(5) Uiso 1 1 d .
C130 C 0.6335(10) 0.2328(7) 0.0974(9) 0.047(5) Uiso 1 1 d .
C131 C 0.5373(10) 0.2405(7) -0.0123(8) 0.037(5) Uiso 1 1 d .
C132 C 0.6313(9) 0.1831(7) 0.0610(7) 0.037(4) Uiso 1 1 d .
C133 C 0.5748(8) 0.1888(6) -0.0045(7) 0.026(4) Uiso 1 1 d .
C134 C 0.6432(9) 0.1348(7) 0.0959(8) 0.039(5) Uiso 1 1 d .
C135 C 0.6596(9) 0.1326(7) 0.1698(8) 0.037(4) Uiso 1 1 d .
C136 C 0.6583(8) 0.1829(7) 0.2007(7) 0.033(4) Uiso 1 1 d .
C137 C 0.6474(9) 0.2335(6) 0.1680(8) 0.035(4) Uiso 1 1 d .
C138 C 0.5999(9) 0.2720(6) 0.1905(8) 0.031(4) Uiso 1 1 d .
C139 C 0.5833(10) 0.2434(7) 0.2402(8) 0.039(5) Uiso 1 1 d .
C140 C 0.6194(8) 0.1854(6) 0.2497(7) 0.031(4) Uiso 1 1 d .
C141 C 0.5819(9) 0.1413(6) 0.2599(7) 0.035(4) Uiso 1 1 d .
C142 C 0.5761(9) 0.0915(6) 0.2264(8) 0.035(4) Uiso 1 1 d .
C143 C 0.6173(10) 0.0886(7) 0.1803(9) 0.050(5) Uiso 1 1 d .
C144 C 0.4994(10) 0.0661(7) 0.2103(8) 0.041(4) Uiso 1 1 d .
C145 C 0.4624(9) 0.0396(6) 0.1486(8) 0.030(4) Uiso 1 1 d .
C146 C 0.5021(9) 0.0323(6) 0.1011(8) 0.034(4) Uiso 1 1 d .
C147 C 0.5755(11) 0.0579(7) 0.1154(9) 0.051(5) Uiso 1 1 d .
C148 C 0.4437(9) 0.0405(6) 0.0323(8) 0.035(4) Uiso 1 1 d .
C149 C 0.5934(9) 0.0883(6) 0.0653(8) 0.032(4) Uiso 1 1 d .
C150 C 0.5382(9) 0.0937(6) 0.0002(8) 0.029(4) Uiso 1 1 d .
C151 C 0.4595(9) 0.0687(6) -0.0168(7) 0.029(4) Uiso 1 1 d .
C152 C 0.5295(9) 0.1457(6) -0.0337(7) 0.035(4) Uiso 1 1 d .
C153 C 0.4027(9) 0.1042(6) -0.0617(7) 0.029(4) Uiso 1 1 d .
C154 C 0.4430(10) 0.1511(7) -0.0742(8) 0.038(5) Uiso 1 1 d .
C155 C 0.4097(10) 0.2031(7) -0.0791(8) 0.040(4) Uiso 1 1 d .
C156 C 0.4605(11) 0.2498(7) -0.0468(9) 0.052(5) Uiso 1 1 d .
C157 C 0.4146(10) 0.2875(7) -0.0225(8) 0.042(5) Uiso 1 1 d .
C158 C 0.3372(10) 0.2089(7) -0.0710(8) 0.041(4) Uiso 1 1 d .
C159 C 0.2570(9) 0.2196(7) 0.0187(8) 0.036(4) Uiso 1 1 d .
C160 C 0.5477(10) 0.3056(6) 0.1509(8) 0.039(5) Uiso 1 1 d .
C201 C 0.4983(8) 0.1593(6) 0.4758(7) 0.026(4) Uiso 1 1 d .
C202 C 0.5757(8) 0.1898(6) 0.4940(7) 0.030(4) Uiso 1 1 d .
C203 C 0.6477(8) 0.1564(6) 0.5370(7) 0.030(4) Uiso 1 1 d .
C204 C 0.5706(9) 0.0761(7) 0.5375(8) 0.038(4) Uiso 1 1 d .
C205 C 0.4999(10) 0.1061(7) 0.5019(8) 0.036(4) Uiso 1 1 d .
C206 C 0.5810(9) 0.0389(6) 0.5917(8) 0.034(4) Uiso 1 1 d .
C207 C 0.6577(11) 0.0446(7) 0.6435(9) 0.055(6) Uiso 1 1 d .
C208 C 0.6993(9) 0.0866(6) 0.6190(8) 0.031(4) Uiso 1 1 d .
C209 C 0.7539(9) 0.1227(7) 0.6642(8) 0.037(4) Uiso 1 1 d .
C210 C 0.7673(10) 0.1183(7) 0.7356(8) 0.044(5) Uiso 1 1 d .
C211 C 0.7253(9) 0.0811(6) 0.7575(8) 0.033(4) Uiso 1 1 d .
C212 C 0.7301(9) 0.2629(6) 0.6999(8) 0.037(4) Uiso 1 1 d .
C213 C 0.6733(10) 0.0437(7) 0.7133(9) 0.045(5) Uiso 1 1 d .
C214 C 0.6067(10) 0.0355(7) 0.7320(8) 0.042(5) Uiso 1 1 d .
C215 C 0.5318(11) 0.0318(7) 0.6872(9) 0.052(5) Uiso 1 1 d .
C216 C 0.5171(10) 0.0324(7) 0.6145(8) 0.046(5) Uiso 1 1 d .
C217 C 0.4415(10) 0.0616(7) 0.5774(8) 0.040(4) Uiso 1 1 d .
C218 C 0.4385(9) 0.0966(7) 0.5262(8) 0.036(5) Uiso 1 1 d .
C219 C 0.4391(8) 0.1906(6) 0.4972(7) 0.026(4) Uiso 1 1 d .
C220 C 0.3997(9) 0.1491(6) 0.5200(7) 0.033(4) Uiso 1 1 d .
C221 C 0.3689(9) 0.1637(7) 0.5691(8) 0.041(5) Uiso 1 1 d .
C222 C 0.3782(9) 0.2178(6) 0.5944(8) 0.034(4) Uiso 1 1 d .
C223 C 0.4147(10) 0.2583(7) 0.5680(8) 0.041(5) Uiso 1 1 d .
C224 C 0.4464(9) 0.2416(6) 0.5177(7) 0.032(4) Uiso 1 1 d .
C225 C 0.6984(10) 0.2789(7) 0.7503(9) 0.048(5) Uiso 1 1 d .
C226 C 0.5244(9) 0.2695(6) 0.5353(7) 0.026(4) Uiso 1 1 d .
C227 C 0.5397(10) 0.3038(6) 0.5940(8) 0.044(5) Uiso 1 1 d .
C228 C 0.4708(9) 0.2970(6) 0.6180(9) 0.035(4) Uiso 1 1 d .
C229 C 0.4840(11) 0.2942(7) 0.6865(9) 0.053(5) Uiso 1 1 d .
C230 C 0.4440(9) 0.2547(6) 0.7115(8) 0.033(4) Uiso 1 1 d .
C231 C 0.5656(10) 0.3007(6) 0.7378(8) 0.043(5) Uiso 1 1 d .
C232 C 0.6208(10) 0.0675(7) 0.7920(8) 0.045(5) Uiso 1 1 d .
C233 C 0.6967(10) 0.0959(7) 0.8075(8) 0.040(5) Uiso 1 1 d .
C234 C 0.7689(9) 0.2117(6) 0.7060(8) 0.031(4) Uiso 1 1 d .
C235 C 0.7063(10) 0.2414(7) 0.8031(8) 0.046(5) Uiso 1 1 d .
C236 C 0.7776(9) 0.1787(8) 0.7612(8) 0.050(5) Uiso 1 1 d .
C237 C 0.7441(9) 0.1904(7) 0.8086(8) 0.046(5) Uiso 1 1 d .
C238 C 0.7068(9) 0.1501(6) 0.8331(7) 0.033(4) Uiso 1 1 d .
C239 C 0.6287(9) 0.3079(6) 0.7151(8) 0.037(4) Uiso 1 1 d .
C240 C 0.7557(8) 0.1789(7) 0.6462(7) 0.036(4) Uiso 1 1 d .
C241 C 0.6797(9) 0.2832(6) 0.6341(8) 0.036(4) Uiso 1 1 d .
C242 C 0.7022(8) 0.1980(6) 0.5828(7) 0.025(4) Uiso 1 1 d .
C243 C 0.6619(10) 0.2495(7) 0.5764(8) 0.038(5) Uiso 1 1 d .
C244 C 0.6491(10) 0.1055(7) 0.5543(8) 0.037(5) Uiso 1 1 d .
C245 C 0.4103(10) 0.0783(7) 0.6283(8) 0.042(4) Uiso 1 1 d .
C246 C 0.6411(9) 0.1770(8) 0.8441(7) 0.046(4) Uiso 1 1 d .
C247 C 0.6423(10) 0.2347(7) 0.8250(8) 0.042(4) Uiso 1 1 d .
C248 C 0.5740(10) 0.2636(7) 0.7932(8) 0.041(5) Uiso 1 1 d .
C249 C 0.5583(11) 0.0963(7) 0.8012(9) 0.050(5) Uiso 1 1 d .
C250 C 0.4625(10) 0.0593(7) 0.6931(8) 0.043(5) Uiso 1 1 d .
C251 C 0.4790(10) 0.0885(7) 0.7496(8) 0.035(5) Uiso 1 1 d .
C252 C 0.4438(9) 0.1434(6) 0.7462(8) 0.033(4) Uiso 1 1 d .
C253 C 0.4975(9) 0.1808(7) 0.7935(7) 0.036(4) Uiso 1 1 d .
C254 C 0.5686(11) 0.1502(7) 0.8257(9) 0.055(5) Uiso 1 1 d .
C255 C 0.6161(10) 0.3096(7) 0.6444(8) 0.048(5) Uiso 1 1 d .
C256 C 0.4964(10) 0.2333(7) 0.7747(8) 0.039(5) Uiso 1 1 d .
C257 C 0.3763(10) 0.1270(7) 0.6260(8) 0.045(5) Uiso 1 1 d .
C258 C 0.3914(9) 0.2176(7) 0.6674(8) 0.037(4) Uiso 1 1 d .
C259 C 0.3921(9) 0.1607(6) 0.6847(8) 0.040(5) Uiso 1 1 d .
C260 C 0.5835(9) 0.2457(6) 0.5263(7) 0.034(4) Uiso 1 1 d .
C301 C 0.1964(10) 0.0752(7) 0.4841(8) 0.049(5) Uiso 1 1 d .
C302 C 0.4033(18) 0.4280(12) 0.5503(13) 0.120(9) Uiso 1 1 d .
C303 C 0.7851(15) 0.0606(10) 0.0586(14) 0.095(8) Uiso 1 1 d .

loop_
_atom_site_aniso_label
_atom_site_aniso_U_11
_atom_site_aniso_U_22
_atom_site_aniso_U_33
_atom_site_aniso_U_23
_atom_site_aniso_U_13
_atom_site_aniso_U_12
W1 0.0193(3) 0.0431(4) 0.0327(3) -0.0012(5) 0.0139(2) -0.0005(5)
S1 0.076(4) 0.070(4) 0.086(4) -0.009(3) 0.020(4) 0.010(3)
S2 0.059(4) 0.071(4) 0.088(4) -0.014(3) 0.038(3) -0.010(3)
S3 0.126(7) 0.162(8) 0.174(8) 0.015(6) 0.089(7) -0.011(6)
S4 0.102(8) 0.253(13) 0.247(11) 0.019(10) 0.045(8) -0.026(8)
S5 0.193(9) 0.140(7) 0.115(8) -0.026(6) 0.065(7) -0.057(6)
S6 0.130(9) 0.287(14) 0.207(11) 0.102(10) 0.070(8) 0.033(9)
O11 0.032(7) 0.044(7) 0.068(8) 0.004(6) 0.034(6) -0.006(6)
O12 0.042(8) 0.055(9) 0.137(13) -0.024(9) 0.059(9) -0.016(7)
O21 0.033(8) 0.081(11) 0.117(12) -0.036(9) 0.011(8) -0.009(8)
O22 0.058(9) 0.054(9) 0.102(11) -0.016(8) 0.045(8) -0.003(7)
O31 0.028(7) 0.054(8) 0.032(6) -0.007(5) 0.017(5) 0.001(6)
O32 0.030(7) 0.057(8) 0.056(8) -0.014(6) 0.018(6) 0.009(6)
N11 0.028(8) 0.045(9) 0.023(8) -0.006(6) 0.004(6) 0.004(7)
N12 0.022(8) 0.039(9) 0.041(8) 0.002(7) 0.019(7) -0.003(7)

loop_
_atom_type_symbol
_atom_type_description
_atom_type_scat_dispersion_real
_atom_type_scat_dispersion_imag
_atom_type_scat_source
C C 0.0033 0.0016 'International Tables Vol C Tables 4.2.6.8 and 6.1.1.4'
H H 0.0000 0.0000 'International Tables Vol C Tables 4.2.6.8 and 6.1.1.4'
N N 0.0061 0.0033 'International Tables Vol C Tables 4.2.6.8 and 6.1.1.4'
O O 0.0106 0.0060 'International Tables Vol C Tables 4.2.6.8 and 6.1.1.4'
S S 0.1246 0.1234 'International Tables Vol C Tables 4.2.6.8 and 6.1.1.4'
W W -0.8490 6.8722 'International Tables Vol C Tables 4.2.6.8 and 6.1.1.4'

loop_
_geom_angle_atom_site_label_1
_geom_angle_atom_site_label_2
_geom_angle_atom_site_label_3
_geom_angle
C31 W1 C32 85.0(6)
C31 W1 N12 173.2(5)
C32 W1 N12 99.2(6)
C31 W1 C201 86.8(5)
C32 W1 C201 109.5(6)
N12 W1 C201 86.8(5)
C31 W1 N11 103.4(5)
C32 W1 N11 170.2(6)
N12 W1 N11 72.8(4)
C201 W1 N11 76.3(5)
C31 W1 C106 108.1(6)
C32 W1 C106 90.6(6)
N12 W1 C106 77.3(5)
C201 W1 C106 156.3(5)
N11 W1 C106 82.2(5)
C31 W1 C105 71.3(6)
C32 W1 C105 90.3(6)
N12 W1 C105 113.7(5)
C201 W1 C105 149.3(5)
N11 W1 C105 87.9(5)
C106 W1 C105 36.9(5)
C31 W1 C202 87.3(5)
C32 W1 C202 70.9(6)
N12 W1 C202 89.1(5)
C201 W1 C202 38.8(5)
N11 W1 C202 113.9(4)
C106 W1 C202 155.1(5)
C105 W1 C202 152.9(5)
C16 O12 C17 115.1(14)
C26 O22 C27 110.4(14)
C11 N11 C15 120.0(13)
C11 N11 W1 124.8(10)
C15 N11 W1 114.6(10)
C21 N12 C25 121.4(13)
C21 N12 W1 117.5(10)
C25 N12 W1 121.1(9)
N11 C11 C12 121.9(15)
C13 C12 C11 117.3(16)
C12 C13 C14 123.2(15)
C12 C13 C16 119.0(15)
C14 C13 C16 117.6(14)
C15 C14 C13 115.9(14)
N11 C15 C14 121.3(14)
N11 C15 C21 118.5(14)
C14 C15 C21 120.2(15)
O11 C16 O12 126.9(17)
O11 C16 C13 120.2(16)
O12 C16 C13 112.8(15)
O12 C17 C18 114(2)
C17 C18 C19 114(2)
C18 C19 C20 108.6(18)
N12 C21 C22 116.2(15)
N12 C21 C15 116.0(15)
C22 C21 C15 127.7(16)
C23 C22 C21 124.0(16)
C24 C23 C22 118.4(16)
C24 C23 C26 123.3(17)
C22 C23 C26 118.3(16)
C23 C24 C25 119.0(16)
N12 C25 C24 120.7(14)
O21 C26 O22 131(2)
O21 C26 C23 121(2)
O22 C26 C23 107.3(16)
C28 C27 O22 112.5(19)
C27 C28 C29 115(3)
C28 C29 C30 108.9(17)
O31 C31 W1 175.8(12)
O32 C32 W1 174.3(14)
C46 C47 C48 107.4(18)
C47 C48 C49 105.2(17)
C50 C49 C48 110(2)
C120 C101 C102 122.7(13)
C120 C101 C159 110.0(12)
C102 C101 C159 116.3(12)
C101 C102 C108 119.0(13)
C101 C102 C103 125.9(13)
C108 C102 C103 104.5(13)
C110 C103 C104 125.8(16)
C110 C103 C102 108.7(15)
C104 C103 C102 113.1(15)
C113 C104 C103 117.0(17)
C113 C104 C116 110.6(16)
C103 C104 C116 121.6(16)
C114 C105 C106 118.4(15)
C114 C105 C141 105.1(13)
C106 C105 C141 115.4(14)
C114 C105 W1 125.1(11)
C106 C105 W1 69.5(9)
C141 C105 W1 120.1(11)
C105 C106 C107 119.6(14)
C105 C106 C122 118.2(13)
C107 C106 C122 102.1(12)
C105 C106 W1 73.6(9)
C107 C106 W1 125.0(11)
C122 C106 W1 118.0(10)
C108 C107 C121 120.2(14)
C108 C107 C106 119.0(14)
C121 C107 C106 112.4(14)
C107 C108 C109 120.8(14)
C107 C108 C102 117.8(13)
C109 C108 C102 108.4(13)
C114 C109 C108 118.8(14)
C114 C109 C110 120.6(14)
C108 C109 C110 107.9(13)
C103 C110 C111 118.5(15)
C103 C110 C109 110.5(15)
C111 C110 C109 120.1(15)
C110 C111 C145 119.5(15)
C110 C111 C112 116.8(14)
C145 C111 C112 109.4(14)
C113 C112 C111 122.1(15)
C113 C112 C148 118.9(14)
C111 C112 C148 105.2(14)
C112 C113 C104 119.7(16)
C112 C113 C117 119.1(15)
C104 C113 C117 107.5(15)
C105 C114 C109 122.6(15)
C105 C114 C144 112.2(15)
C109 C114 C144 116.6(15)
C158 C115 C117 116.6(15)
C158 C115 C116 119.7(14)
C117 C115 C116 108.5(13)
C159 C116 C104 123.2(13)
C159 C116 C115 118.9(14)
C104 C116 C115 106.9(14)
C153 C117 C115 123.1(15)
C153 C117 C113 119.1(14)
C115 C117 C113 106.5(13)
C127 C118 C159 120.3(16)
C127 C118 C119 120.2(17)
C159 C118 C119 109.3(16)
C125 C119 C120 124.7(18)
C125 C119 C118 118.7(18)
C120 C119 C118 105.0(16)
C101 C120 C121 118.1(14)
C101 C120 C119 110.8(14)
C121 C120 C119 117.9(15)
C120 C121 C107 122.1(15)
C120 C121 C123 121.2(15)
C107 C121 C123 107.9(15)
C139 C122 C123 117.8(15)
C139 C122 C106 123.9(14)
C123 C122 C106 108.5(13)
C124 C123 C122 119.3(15)
C124 C123 C121 116.9(15)
C122 C123 C121 108.3(14)
C123 C124 C160 116.7(16)
C123 C124 C125 119.9(16)
C160 C124 C125 112.6(16)
C119 C125 C126 122.8(18)
C119 C125 C124 119.3(17)
C126 C125 C124 107.2(15)
C157 C126 C128 118.4(16)
C157 C126 C125 120.9(17)
C128 C126 C125 105.9(15)
C118 C127 C158 118.3(15)
C118 C127 C157 117.1(15)
C158 C127 C157 109.4(14)
C126 C128 C129 120.5(16)
C126 C128 C160 112.4(15)
C129 C128 C160 116.2(15)
C130 C129 C128 120.7(16)
C130 C129 C131 106.9(16)
C128 C129 C131 118.3(16)
C132 C130 C137 122.6(15)
C132 C130 C129 107.4(16)
C137 C130 C129 120.2(16)
C156 C131 C133 125.5(16)
C156 C131 C129 118.3(16)
C133 C131 C129 106.5(15)
C134 C132 C133 122.6(15)
C134 C132 C130 117.6(14)
C133 C132 C130 108.6(15)
C152 C133 C132 119.0(14)
C152 C133 C131 116.9(14)
C132 C133 C131 110.5(14)
C132 C134 C149 118.9(15)
C132 C134 C135 122.4(15)
C149 C134 C135 106.8(14)
C143 C135 C136 119.1(15)
C143 C135 C134 107.4(15)
C136 C135 C134 116.0(14)
C137 C136 C135 124.2(13)
C137 C136 C140 107.7(13)
C135 C136 C140 118.2(14)
C136 C137 C130 117.1(14)
C136 C137 C138 112.5(14)
C130 C137 C138 117.4(14)
C160 C138 C139 119.2(15)
C160 C138 C137 124.4(15)
C139 C138 C137 105.2(14)
C122 C139 C138 123.2(16)
C122 C139 C140 116.5(14)
C138 C139 C140 110.3(14)
C141 C140 C136 120.2(14)
C141 C140 C139 122.2(14)
C136 C140 C139 104.2(12)
C140 C141 C142 123.7(14)
C140 C141 C105 123.2(15)
C142 C141 C105 105.1(14)
C141 C142 C144 111.5(14)
C141 C142 C143 115.8(15)
C144 C142 C143 121.8(15)
C135 C143 C142 122.7(16)
C135 C143 C147 110.6(15)
C142 C143 C147 115.7(16)
C145 C144 C114 122.2(16)
C145 C144 C142 120.0(15)
C114 C144 C142 105.1(14)
C144 C145 C111 120.9(15)
C144 C145 C146 121.3(14)
C111 C145 C146 109.8(13)
C147 C146 C148 115.6(15)
C147 C146 C145 119.0(15)
C148 C146 C145 108.1(13)
C146 C147 C149 122.5(16)
C146 C147 C143 121.9(16)
C149 C147 C143 104.5(15)
C151 C148 C146 123.1(15)
C151 C148 C112 120.4(14)
C146 C148 C112 107.0(13)
C150 C149 C147 120.7(15)
C150 C149 C134 118.5(14)
C147 C149 C134 110.5(14)
C149 C150 C152 119.4(14)
C149 C150 C151 118.8(14)
C152 C150 C151 109.1(14)
C148 C151 C153 120.5(14)
C148 C151 C150 119.3(14)
C153 C151 C150 108.4(13)
C133 C152 C150 121.6(14)
C133 C152 C154 122.5(14)
C150 C152 C154 104.9(14)
C117 C153 C151 121.9(14)
C117 C153 C154 118.2(14)
C151 C153 C154 108.1(14)
C155 C154 C153 119.4(15)
C155 C154 C152 117.5(15)
C153 C154 C152 109.4(14)
C154 C155 C158 119.2(15)
C154 C155 C156 119.0(16)
C158 C155 C156 109.0(15)
C131 C156 C155 118.5(17)
C131 C156 C157 122.5(17)
C155 C156 C157 107.5(15)
C126 C157 C156 122.0(17)
C126 C157 C127 120.2(15)
C156 C157 C127 105.8(14)
C115 C158 C155 123.2(16)
C115 C158 C127 122.5(15)
C155 C158 C127 108.0(15)
C116 C159 C118 119.4(14)
C116 C159 C101 119.7(13)
C118 C159 C101 104.7(14)
C138 C160 C124 123.5(16)
C138 C160 C128 121.0(15)
C124 C160 C128 101.8(15)
C205 C201 C202 118.2(13)
C205 C201 C219 104.4(12)
C202 C201 C219 112.6(12)
C205 C201 W1 123.2(10)
C202 C201 W1 73.9(7)
C219 C201 W1 122.2(9)
C260 C202 C201 118.2(12)
C260 C202 C203 107.1(12)
C201 C202 C203 114.1(12)
C260 C202 W1 122.6(10)
C201 C202 W1 67.3(7)
C203 C202 W1 122.5(9)
C244 C203 C242 121.7(14)
C244 C203 C202 127.0(15)
C242 C203 C202 104.3(12)
C206 C204 C205 124.7(15)
C206 C204 C244 106.5(14)
C205 C204 C244 118.2(15)
C201 C205 C204 124.0(15)
C201 C205 C218 113.2(14)
C204 C205 C218 114.0(14)
C204 C206 C207 110.8(15)
C204 C206 C216 118.1(15)
C207 C206 C216 116.0(15)
C213 C207 C206 124.1(17)
C213 C207 C208 117.4(16)
C206 C207 C208 106.4(15)
C209 C208 C244 120.0(15)
C209 C208 C207 121.0(14)
C244 C208 C207 109.6(15)
C208 C209 C240 119.8(15)
C208 C209 C210 117.8(14)
C240 C209 C210 110.1(14)
C211 C210 C209 120.8(15)
C211 C210 C236 120.5(15)
C209 C210 C236 104.4(14)
C210 C211 C213 121.6(15)
C210 C211 C233 120.7(15)
C213 C211 C233 108.8(15)
C234 C212 C241 120.1(14)
C234 C212 C225 119.8(14)
C241 C212 C225 109.9(14)
C211 C213 C207 121.2(16)
C211 C213 C214 109.8(15)
C207 C213 C214 116.5(16)
C215 C214 C232 117.2(16)
C215 C214 C213 124.0(16)
C232 C214 C213 106.9(15)
C214 C215 C216 118.4(16)
C214 C215 C250 125.9(16)
C216 C215 C250 105.6(15)
C206 C216 C215 120.9(15)
C206 C216 C217 118.8(15)
C215 C216 C217 108.9(14)
C218 C217 C245 121.0(15)
C218 C217 C216 117.7(15)
C245 C217 C216 106.5(14)
C217 C218 C205 126.5(16)
C217 C218 C220 119.2(15)
C205 C218 C220 104.8(14)
C224 C219 C220 123.6(14)
C224 C219 C201 125.3(13)
C220 C219 C201 105.2(12)
C221 C220 C219 118.4(14)
C221 C220 C218 118.5(14)
C219 C220 C218 110.9(13)
C222 C221 C220 119.6(14)
C222 C221 C257 106.8(14)
C220 C221 C257 121.8(15)
C221 C222 C223 119.9(14)
C221 C222 C258 110.3(14)
C223 C222 C258 120.6(14)
C222 C223 C224 118.9(15)
C222 C223 C228 116.7(14)
C224 C223 C228 109.7(14)
C219 C224 C223 119.4(14)
C219 C224 C226 118.7(14)
C223 C224 C226 107.7(13)
C239 C225 C235 123.1(16)
C239 C225 C212 106.1(14)
C235 C225 C212 118.0(16)
C260 C226 C227 119.1(15)
C260 C226 C224 122.1(15)
C227 C226 C224 109.2(13)
C255 C227 C226 121.9(15)
C255 C227 C228 117.2(15)
C226 C227 C228 108.4(14)
C229 C228 C223 121.0(14)
C229 C228 C227 121.3(15)
C223 C228 C227 104.9(13)
C228 C229 C230 121.2(16)
C228 C229 C231 119.4(16)
C230 C229 C231 108.3(15)
C258 C230 C256 116.7(15)
C258 C230 C229 120.3(15)
C256 C230 C229 109.9(15)
C239 C231 C248 120.5(15)
C239 C231 C229 118.8(15)
C248 C231 C229 107.4(15)
C249 C232 C214 120.7(16)
C249 C232 C233 119.0(15)
C214 C232 C233 106.5(14)
C211 C233 C238 120.0(15)
C211 C233 C232 107.9(14)
C238 C233 C232 119.7(15)
C236 C234 C212 118.4(15)
C236 C234 C240 111.1(15)
C212 C234 C240 119.7(14)
C237 C235 C225 122.1(16)
C237 C235 C247 108.3(15)
C225 C235 C247 119.2(16)
C234 C236 C237 124.1(17)
C234 C236 C210 106.7(14)
C237 C236 C210 114.7(15)
C236 C237 C235 117.3(16)
C236 C237 C238 122.7(16)
C235 C237 C238 110.4(15)
C237 C238 C233 121.0(14)
C237 C238 C246 107.5(14)
C233 C238 C246 118.8(15)
C225 C239 C231 116.7(15)
C225 C239 C255 109.0(14)
C231 C239 C255 122.3(15)
C242 C240 C209 119.7(14)
C242 C240 C234 119.1(15)
C209 C240 C234 107.6(13)
C243 C241 C255 117.9(15)
C243 C241 C212 120.2(15)
C255 C241 C212 105.1(14)
C240 C242 C243 121.4(14)
C240 C242 C203 116.9(13)
C243 C242 C203 109.6(13)
C241 C243 C242 119.0(15)
C241 C243 C260 121.5(15)
C242 C243 C260 110.4(14)
C203 C244 C208 121.7(16)
C203 C244 C204 117.9(16)
C208 C244 C204 106.5(14)
C257 C245 C250 117.0(16)
C257 C245 C217 121.9(16)
C250 C245 C217 109.0(15)
C254 C246 C247 118.7(16)
C254 C246 C238 120.2(17)
C247 C246 C238 106.2(14)
C248 C247 C235 119.4(16)
C248 C247 C246 121.4(16)
C235 C247 C246 107.6(14)
C247 C248 C231 121.0(16)
C247 C248 C256 118.2(15)
C231 C248 C256 106.9(14)
C254 C249 C232 120.8(17)
C254 C249 C251 110.9(16)
C232 C249 C251 117.1(16)
C251 C250 C245 123.0(16)
C251 C250 C215 114.3(16)
C245 C250 C215 109.9(15)
C250 C251 C249 124.6(16)
C250 C251 C252 119.6(15)
C249 C251 C252 102.2(14)
C259 C252 C253 121.5(15)
C259 C252 C251 117.3(14)
C253 C252 C251 111.6(14)
C256 C253 C254 123.1(16)
C256 C253 C252 117.7(15)
C254 C253 C252 105.4(15)
C249 C254 C246 121.4(18)
C249 C254 C253 109.8(17)
C246 C254 C253 119.5(17)
C227 C255 C241 118.2(15)
C227 C255 C239 120.9(15)
C241 C255 C239 109.8(15)
C253 C256 C230 124.2(16)
C253 C256 C248 118.7(15)
C230 C256 C248 107.4(14)
C245 C257 C259 122.7(16)
C245 C257 C221 117.6(15)
C259 C257 C221 107.6(14)
C230 C258 C259 121.0(15)
C230 C258 C222 120.1(14)
C259 C258 C222 105.0(14)
C252 C259 C258 118.9(15)
C252 C259 C257 120.2(15)
C258 C259 C257 110.3(15)
C226 C260 C243 121.0(15)
C226 C260 C202 121.9(15)
C243 C260 C202 107.2(13)
S1 C301 S2 177.8(13)
S3 C302 S4 171(2)
S6 C303 S5 175(2)

loop_
_geom_bond_atom_site_label_1
_geom_bond_atom_site_label_2
_geom_bond_distance
W1 C31 1.916(15)
W1 C32 1.934(17)
W1 N12 2.215(12)
W1 C201 2.234(13)
W1 N11 2.247(12)
W1 C106 2.257(15)
W1 C105 2.311(15)
W1 C202 2.326(14)
S1 C301 1.526(17)
S2 C301 1.556(17)
S3 C302 1.54(3)
S4 C302 1.56(3)
S5 C303 1.53(3)
S6 C303 1.50(2)
O11 C16 1.211(18)
O12 C16 1.282(19)
O12 C17 1.45(2)
O21 C26 1.112(19)
O22 C26 1.35(2)
O22 C27 1.46(2)
O31 C31 1.205(15)
O32 C32 1.179(16)
N11 C11 1.351(17)
N11 C15 1.374(17)
N12 C21 1.367(18)
N12 C25 1.377(16)
C11 C12 1.391(19)
C12 C13 1.346(19)
C13 C14 1.43(2)
C13 C16 1.57(2)
C14 C15 1.383(19)
C15 C21 1.392(19)
C17 C18 1.497(19)
C18 C19 1.498(19)
C19 C20 1.580(19)
C21 C22 1.391(19)
C22 C23 1.376(19)
C23 C24 1.37(2)
C23 C26 1.56(2)
C24 C25 1.399(17)
C27 C28 1.38(3)
C28 C29 1.478(18)
C29 C30 1.585(18)
C46 C47 1.50(2)
C47 C48 1.55(2)
C48 C49 1.55(2)
C49 C50 1.52(2)
C101 C120 1.375(18)
C101 C102 1.398(19)
C101 C159 1.467(18)
C102 C108 1.479(18)
C102 C103 1.55(2)
C103 C110 1.37(2)
C103 C104 1.42(2)
C104 C113 1.38(2)
C104 C116 1.44(2)
C105 C114 1.40(2)
C105 C106 1.447(19)
C105 C141 1.544(19)
C106 C107 1.48(2)
C106 C122 1.571(19)
C107 C108 1.378(18)
C107 C121 1.43(2)
C108 C109 1.456(19)
C109 C114 1.41(2)
C109 C110 1.46(2)
C110 C111 1.369(19)
C111 C145 1.40(2)
C111 C112 1.51(2)
C112 C113 1.36(2)
C112 C148 1.53(2)
C113 C117 1.53(2)
C114 C144 1.42(2)
C115 C158 1.362(19)
C115 C117 1.417(19)
C115 C116 1.481(18)
C116 C159 1.42(2)
C117 C153 1.391(19)
C118 C127 1.43(2)
C118 C159 1.45(2)
C118 C119 1.48(2)
C119 C125 1.30(2)
C119 C120 1.44(2)
C120 C121 1.39(2)
C121 C123 1.48(2)
C122 C139 1.34(2)
C122 C123 1.45(2)
C123 C124 1.42(2)
C124 C160 1.42(2)
C124 C125 1.49(2)
C125 C126 1.45(2)
C126 C157 1.33(2)
C126 C128 1.45(2)
C127 C158 1.44(2)
C127 C157 1.47(2)
C128 C129 1.47(2)
C128 C160 1.52(2)
C129 C130 1.45(2)
C129 C131 1.47(2)
C130 C132 1.43(2)
C130 C137 1.43(2)
C131 C156 1.34(2)
C131 C133 1.413(19)
C132 C134 1.36(2)
C132 C133 1.396(18)
C133 C152 1.336(19)
C134 C149 1.44(2)
C134 C135 1.49(2)
C135 C143 1.39(2)
C135 C136 1.39(2)
C136 C137 1.390(19)
C136 C140 1.482(17)
C137 C138 1.483(19)
C138 C160 1.30(2)
C138 C139 1.398(19)
C139 C140 1.54(2)
C140 C141 1.338(19)
C141 C142 1.39(2)
C142 C144 1.46(2)
C142 C143 1.46(2)
C143 C147 1.51(2)
C144 C145 1.39(2)
C145 C146 1.474(18)
C146 C147 1.41(2)
C146 C148 1.468(19)
C147 C149 1.44(2)
C148 C151 1.376(18)
C149 C150 1.382(19)
C150 C152 1.43(2)
C150 C151 1.481(19)
C151 C153 1.411(18)
C152 C154 1.50(2)
C153 C154 1.437(19)
C154 C155 1.390(19)
C155 C158 1.42(2)
C155 C156 1.47(2)
C156 C157 1.47(2)
C201 C205 1.403(19)
C201 C202 1.518(18)
C201 C219 1.536(18)
C202 C260 1.505(19)
C202 C203 1.526(18)
C203 C244 1.290(19)
C203 C242 1.495(18)
C204 C206 1.425(19)
C204 C205 1.43(2)
C204 C244 1.53(2)
C205 C218 1.43(2)
C206 C207 1.43(2)
C206 C216 1.44(2)
C207 C213 1.41(2)
C207 C208 1.49(2)
C208 C209 1.40(2)
C208 C244 1.42(2)
C209 C240 1.42(2)
C209 C210 1.46(2)
C210 C211 1.38(2)
C210 C236 1.55(2)
C211 C213 1.39(2)
C211 C233 1.41(2)
C212 C234 1.414(19)
C212 C241 1.45(2)
C212 C225 1.46(2)
C213 C214 1.44(2)
C214 C215 1.35(2)
C214 C232 1.44(2)
C215 C216 1.48(2)
C215 C250 1.49(2)
C216 C217 1.49(2)
C217 C218 1.37(2)
C217 C245 1.47(2)
C218 C220 1.44(2)
C219 C224 1.304(18)
C219 C220 1.433(18)
C220 C221 1.415(18)
C221 C222 1.41(2)
C221 C257 1.47(2)
C222 C223 1.42(2)
C222 C258 1.489(19)
C223 C224 1.46(2)
C223 C228 1.50(2)
C224 C226 1.499(19)
C225 C239 1.40(2)
C225 C235 1.41(2)
C226 C260 1.310(19)
C226 C227 1.443(19)
C227 C255 1.41(2)
C227 C228 1.55(2)
C228 C229 1.39(2)
C229 C230 1.43(2)
C229 C231 1.49(2)
C230 C258 1.39(2)
C230 C256 1.43(2)
C231 C239 1.43(2)
C231 C248 1.45(2)
C232 C249 1.42(2)
C232 C233 1.48(2)
C233 C238 1.412(19)
C234 C236 1.387(19)
C234 C240 1.448(19)
C235 C237 1.40(2)
C235 C247 1.44(2)
C236 C237 1.403(19)
C237 C238 1.408(19)
C238 C246 1.47(2)
C239 C255 1.442(19)
C240 C242 1.417(18)
C241 C243 1.41(2)
C241 C255 1.42(2)
C242 C243 1.434(19)
C243 C260 1.44(2)
C245 C257 1.33(2)
C245 C250 1.43(2)
C246 C254 1.40(2)
C246 C247 1.46(2)
C247 C248 1.37(2)
C248 C256 1.52(2)
C249 C254 1.40(2)
C249 C251 1.47(2)
C250 C251 1.33(2)
C251 C252 1.47(2)
C252 C259 1.364(19)
C252 C253 1.44(2)
C253 C256 1.33(2)
C253 C254 1.43(2)
C257 C259 1.44(2)
C258 C259 1.43(2)
